data_4112708
loop_
_publ_author_name
'Christopher R. Clough'
'Jane B. Greco'
'Joshua S. Figueroa'
'Paula L. Diaconescu'
'William M. Davis'
'Christopher C. Cummins'

_publ_section_title
;
 Organic Nitriles from Acid Chlorides: An Isovalent N for (O)Cl Exchange
 Reaction Mediated by a Tungsten Nitride Complex
;
_journal_name_full 'Journal of the American Chemical Society'
_journal_page_first 7742
_journal_page_last 7743
_journal_paper_doi 10.1021/ja0492438
_journal_volume 126
_journal_year 2004
_chemical_formula_sum 'C33 H48 Cl N3 O W'
_chemical_formula_weight 722.04
_chemical_name_common W(O)(Cl)(N[i-Pr]Ar)3
_chemical_name_systematic
; 
 ? 
;
_space_group_IT_number 19
_symmetry_cell_setting orthorhombic
_symmetry_space_group_name_Hall 'P 2ac 2ab'
_symmetry_space_group_name_H-M 'P 21 21 21'
_atom_sites_solution_hydrogens geom
_atom_sites_solution_primary direct
_atom_sites_solution_secondary difmap
_audit_creation_method SHELXL-97
_cell_angle_alpha 90.00
_cell_angle_beta 90.00
_cell_angle_gamma 90.00
_cell_formula_units_Z 4
_cell_length_a 9.8866(10)
_cell_length_b 16.8619(16)
_cell_length_c 19.8088(19)
_cell_measurement_reflns_used 187
_cell_measurement_temperature 193(2)
_cell_measurement_theta_max 22.50
_cell_measurement_theta_min 2.30
_cell_volume 3302.3(6)
_computing_cell_refinement 'Bruker SMART'
_computing_data_collection 'Bruker SMART'
_computing_data_reduction 'Bruker SHELXTL'
_computing_molecular_graphics 'Bruker SHELXTL'
_computing_publication_material 'Bruker SHELXTL'
_computing_structure_refinement 'SHELXL-97 (Sheldrick, 1997)'
_computing_structure_solution 'SHELXS-97 (Sheldrick, 1990)'
_diffrn_ambient_temperature 193(2)
_diffrn_measured_fraction_theta_full 0.996
_diffrn_measured_fraction_theta_max 0.996
_diffrn_measurement_device_type 'CCD area detector'
_diffrn_measurement_method 'phi and omega scans'
_diffrn_radiation_monochromator graphite
_diffrn_radiation_source 'fine-focus sealed tube'
_diffrn_radiation_type MoK\a
_diffrn_radiation_wavelength 0.71073
_diffrn_reflns_av_R_equivalents 0.0259
_diffrn_reflns_av_sigmaI/netI 0.0212
_diffrn_reflns_limit_h_max 10
_diffrn_reflns_limit_h_min -9
_diffrn_reflns_limit_k_max 17
_diffrn_reflns_limit_k_min -18
_diffrn_reflns_limit_l_max 21
_diffrn_reflns_limit_l_min -22
_diffrn_reflns_number 13221
_diffrn_reflns_theta_full 23.28
_diffrn_reflns_theta_max 23.28
_diffrn_reflns_theta_min 2.30
_exptl_absorpt_coefficient_mu 3.607
_exptl_absorpt_correction_T_max 0.2885
_exptl_absorpt_correction_T_min 0.2203
_exptl_absorpt_correction_type empirical
_exptl_crystal_colour Red
_exptl_crystal_density_diffrn 1.452
_exptl_crystal_description Block
_exptl_crystal_F_000 1464
_exptl_crystal_size_max 0.38
_exptl_crystal_size_mid 0.30
_exptl_crystal_size_min 0.28
_refine_diff_density_max 0.326
_refine_diff_density_min -0.330
_refine_diff_density_rms 0.050
_refine_ls_abs_structure_details 'Flack H D (1983), Acta Cryst. A39, 876-881'
_refine_ls_abs_structure_Flack -0.016(6)
_refine_ls_extinction_method none
_refine_ls_goodness_of_fit_ref 1.101
_refine_ls_hydrogen_treatment mixed
_refine_ls_matrix_type full
_refine_ls_number_parameters 352
_refine_ls_number_reflns 4711
_refine_ls_number_restraints 0
_refine_ls_restrained_S_all 1.101
_refine_ls_R_factor_all 0.0188
_refine_ls_R_factor_gt 0.0181
_refine_ls_shift/su_max 0.089
_refine_ls_shift/su_mean 0.010
_refine_ls_structure_factor_coef Fsqd
_refine_ls_weighting_details 'calc w=1/[\s^2^(Fo^2^)+(0.0156P)^2^+2.5982P] where P=(Fo^2^+2Fc^2^)/3'
_refine_ls_weighting_scheme calc
_refine_ls_wR_factor_gt 0.0418
_refine_ls_wR_factor_ref 0.0421
_reflns_number_gt 4617
_reflns_number_total 4711
_reflns_threshold_expression >2sigma(I)
_cod_data_source_file ja0492438si20040505_012304_3.cif
_cod_data_source_block 3
_cod_database_code 4112708

loop_
_symmetry_equiv_pos_as_xyz
'x, y, z'
'-x+1/2, -y, z+1/2'
'-x, y+1/2, -z+1/2'
'x+1/2, -y+1/2, -z'

loop_
_atom_site_label
_atom_site_type_symbol
_atom_site_fract_x
_atom_site_fract_y
_atom_site_fract_z
_atom_site_U_iso_or_equiv
_atom_site_adp_type
_atom_site_occupancy
_atom_site_symmetry_multiplicity
_atom_site_calc_flag
_atom_site_refinement_flags
W1 W 1.624375(16) 0.407230(9) 0.207831(7) 0.03170(5) Uani 1 1 d .
Cl1 Cl 1.55416(14) 0.26597(8) 0.22544(6) 0.0595(3) Uani 1 1 d .
N1 N 1.7073(3) 0.51239(18) 0.19413(15) 0.0319(8) Uani 1 1 d .
O1 O 1.4661(3) 0.43114(19) 0.18146(14) 0.0475(8) Uani 1 1 d .
N2 N 1.7234(3) 0.36455(19) 0.12991(16) 0.0297(7) Uani 1 1 d .
N3 N 1.6423(3) 0.4127(2) 0.30631(14) 0.0365(7) Uani 1 1 d .
C11 C 1.7915(4) 0.5555(3) 0.2408(2) 0.0355(10) Uani 1 1 d .
C12 C 1.9296(4) 0.5458(2) 0.2396(2) 0.0379(10) Uani 1 1 d .
H12A H 1.9683 0.5112 0.2085 0.045 Uiso 1 1 calc R
C13 C 2.0120(4) 0.5871(3) 0.2841(2) 0.0465(11) Uani 1 1 d .
C14 C 1.9519(5) 0.6376(3) 0.3305(2) 0.0483(13) Uani 1 1 d .
H14A H 2.0062 0.6651 0.3609 0.058 Uiso 1 1 calc R
C15 C 1.8136(5) 0.6479(3) 0.3328(2) 0.0441(12) Uani 1 1 d .
C16 C 1.7337(4) 0.6074(2) 0.2867(2) 0.0395(10) Uani 1 1 d .
H16A H 1.6405 0.6151 0.2866 0.047 Uiso 1 1 calc R
C17 C 1.6758(4) 0.5560(3) 0.1298(2) 0.0396(10) Uani 1 1 d .
H17A H 1.6495 0.5161 0.0963 0.048 Uiso 1 1 calc R
C18 C 1.7951(5) 0.6006(3) 0.1010(2) 0.0511(11) Uani 1 1 d .
H18A H 1.8691 0.5646 0.0941 0.077 Uiso 1 1 calc R
H18B H 1.8220 0.6416 0.1319 0.077 Uiso 1 1 calc R
H18C H 1.7700 0.6240 0.0586 0.077 Uiso 1 1 calc R
C19 C 1.5543(5) 0.6106(3) 0.1398(2) 0.0599(14) Uani 1 1 d .
H19A H 1.4800 0.5806 0.1577 0.090 Uiso 1 1 calc R
H19B H 1.5288 0.6333 0.0973 0.090 Uiso 1 1 calc R
H19C H 1.5778 0.6521 0.1708 0.090 Uiso 1 1 calc R
C21 C 1.8667(4) 0.3662(2) 0.13975(17) 0.0315(8) Uani 1 1 d .
C22 C 1.9525(4) 0.4037(3) 0.09420(19) 0.0342(9) Uani 1 1 d .
H22A H 1.9181 0.4237 0.0539 0.041 Uiso 1 1 calc R
C23 C 2.0897(4) 0.4114(3) 0.1086(2) 0.0381(10) Uani 1 1 d .
C24 C 2.1388(5) 0.3804(2) 0.1692(2) 0.0448(11) Uani 1 1 d .
H24A H 2.2300 0.3865 0.1794 0.054 Uiso 1 1 calc R
C25 C 2.0563(4) 0.3410(3) 0.2144(2) 0.0412(10) Uani 1 1 d .
C26 C 1.9195(4) 0.3342(2) 0.1992(2) 0.0332(9) Uani 1 1 d .
H26A H 1.8624 0.3078 0.2290 0.040 Uiso 1 1 calc R
C27 C 1.6774(4) 0.3260(3) 0.0661(2) 0.0364(10) Uani 1 1 d .
H27A H 1.7321 0.3483 0.0294 0.044 Uiso 1 1 calc R
C28 C 1.5320(5) 0.3437(3) 0.0498(2) 0.0467(12) Uani 1 1 d .
H28A H 1.5075 0.3178 0.0085 0.070 Uiso 1 1 calc R
H28B H 1.5203 0.3999 0.0449 0.070 Uiso 1 1 calc R
H28C H 1.4753 0.3248 0.0857 0.070 Uiso 1 1 calc R
C29 C 1.7052(5) 0.2372(3) 0.0677(2) 0.0547(13) Uani 1 1 d .
H29A H 1.7986 0.2282 0.0785 0.082 Uiso 1 1 calc R
H29B H 1.6855 0.2146 0.0243 0.082 Uiso 1 1 calc R
H29C H 1.6491 0.2127 0.1013 0.082 Uiso 1 1 calc R
C31 C 1.7446(4) 0.3793(3) 0.34884(19) 0.0344(10) Uani 1 1 d .
C32 C 1.7407(5) 0.2997(3) 0.3661(2) 0.0455(11) Uani 1 1 d .
H32A H 1.6739 0.2672 0.3480 0.055 Uiso 1 1 calc R
C33 C 1.8363(5) 0.2674(3) 0.4107(2) 0.0498(12) Uani 1 1 d .
C34 C 1.9339(5) 0.3169(3) 0.4369(2) 0.0429(11) Uani 1 1 d .
H34A H 1.9973 0.2961 0.4667 0.052 Uiso 1 1 calc R
C35 C 1.9405(4) 0.3970(3) 0.42015(19) 0.0416(10) Uani 1 1 d .
C36 C 1.8462(4) 0.4277(2) 0.37534(19) 0.0386(10) Uani 1 1 d .
H36A H 1.8506 0.4808 0.3629 0.046 Uiso 1 1 calc R
C37 C 1.5196(5) 0.4442(4) 0.3441(2) 0.0617(15) Uani 1 1 d .
H37A H 1.4659 0.4763 0.3127 0.074 Uiso 1 1 calc R
C38 C 1.5571(6) 0.4956(4) 0.4039(3) 0.0736(17) Uani 1 1 d .
H38A H 1.4762 0.5137 0.4259 0.110 Uiso 1 1 calc R
H38B H 1.6084 0.5405 0.3886 0.110 Uiso 1 1 calc R
H38C H 1.6103 0.4653 0.4351 0.110 Uiso 1 1 calc R
C39 C 1.4335(6) 0.3767(5) 0.3680(3) 0.105(3) Uani 1 1 d .
H39A H 1.4080 0.3445 0.3301 0.157 Uiso 1 1 calc R
H39B H 1.3537 0.3972 0.3894 0.157 Uiso 1 1 calc R
H39C H 1.4836 0.3453 0.3997 0.157 Uiso 1 1 calc R
C131 C 2.1646(4) 0.5773(3) 0.2819(3) 0.0662(15) Uani 1 1 d .
H13A H 2.1882 0.5398 0.2474 0.099 Uiso 1 1 calc R
H13B H 2.1961 0.5584 0.3248 0.099 Uiso 1 1 calc R
H13C H 2.2059 0.6275 0.2721 0.099 Uiso 1 1 calc R
C151 C 1.7468(6) 0.7025(3) 0.3834(2) 0.0581(14) Uani 1 1 d .
H15A H 1.6507 0.7023 0.3764 0.087 Uiso 1 1 calc R
H15B H 1.7809 0.7554 0.3777 0.087 Uiso 1 1 calc R
H15C H 1.7664 0.6844 0.4283 0.087 Uiso 1 1 calc R
C231 C 2.1820(5) 0.4536(3) 0.0608(3) 0.0531(12) Uani 1 1 d .
H23A H 2.1318 0.4702 0.0218 0.080 Uiso 1 1 calc R
H23B H 2.2533 0.4185 0.0472 0.080 Uiso 1 1 calc R
H23C H 2.2201 0.4992 0.0828 0.080 Uiso 1 1 calc R
C251 C 2.1138(5) 0.3057(3) 0.2780(2) 0.0560(12) Uani 1 1 d .
H25A H 2.2094 0.3156 0.2798 0.084 Uiso 1 1 calc R
H25B H 2.0979 0.2495 0.2783 0.084 Uiso 1 1 calc R
H25C H 2.0709 0.3293 0.3165 0.084 Uiso 1 1 calc R
C331 C 1.8337(6) 0.1812(3) 0.4284(3) 0.0785(19) Uani 1 1 d .
H33A H 1.7596 0.1560 0.4056 0.118 Uiso 1 1 calc R
H33B H 1.8226 0.1754 0.4763 0.118 Uiso 1 1 calc R
H33C H 1.9171 0.1569 0.4147 0.118 Uiso 1 1 calc R
C351 C 2.0502(5) 0.4498(3) 0.4488(2) 0.0541(12) Uani 1 1 d .
H35A H 2.1064 0.4194 0.4787 0.081 Uiso 1 1 calc R
H35B H 2.0096 0.4928 0.4732 0.081 Uiso 1 1 calc R
H35C H 2.1043 0.4705 0.4126 0.081 Uiso 1 1 calc R

loop_
_atom_site_aniso_label
_atom_site_aniso_U_11
_atom_site_aniso_U_22
_atom_site_aniso_U_33
_atom_site_aniso_U_23
_atom_site_aniso_U_13
_atom_site_aniso_U_12
W1 0.02322(8) 0.04425(9) 0.02765(8) -0.00134(7) -0.00159(8) -0.00346(8)
Cl1 0.0781(8) 0.0588(7) 0.0416(7) 0.0059(5) -0.0035(6) -0.0334(6)
N1 0.0339(18) 0.0344(18) 0.0273(18) -0.0071(14) -0.0053(14) 0.0023(14)
O1 0.0258(15) 0.075(2) 0.0414(16) -0.0087(15) 0.0000(13) -0.0052(14)
N2 0.0255(17) 0.0338(18) 0.0299(17) -0.0057(15) -0.0015(14) -0.0026(14)
N3 0.0329(18) 0.0502(19) 0.0263(15) -0.0029(14) 0.0019(14) -0.0031(18)
C11 0.036(3) 0.034(2) 0.037(2) -0.0003(19) -0.003(2) 0.0012(19)
C12 0.045(3) 0.029(2) 0.039(2) -0.0070(19) -0.0057(19) -0.0007(19)
C13 0.044(2) 0.042(2) 0.054(3) 0.000(3) -0.011(2) -0.007(2)
C14 0.062(4) 0.035(3) 0.048(3) -0.003(2) -0.021(3) -0.005(2)
C15 0.067(3) 0.034(3) 0.031(2) -0.004(2) -0.011(2) 0.005(2)
C16 0.050(2) 0.037(3) 0.032(2) 0.002(2) -0.004(2) 0.0101(19)
C17 0.047(3) 0.044(2) 0.029(2) -0.0034(19) -0.0083(19) 0.0018(19)
C18 0.069(3) 0.044(3) 0.040(2) 0.010(2) 0.001(2) -0.002(3)
C19 0.065(3) 0.066(4) 0.048(3) 0.005(2) -0.013(2) 0.025(3)
C21 0.028(2) 0.0324(19) 0.034(2) -0.0085(15) -0.002(2) 0.005(2)
C22 0.031(2) 0.037(2) 0.034(2) -0.004(2) 0.0018(17) 0.002(2)
C23 0.028(2) 0.039(2) 0.048(2) -0.010(2) 0.0080(17) -0.0026(19)
C24 0.027(2) 0.052(3) 0.055(3) -0.015(2) -0.005(2) 0.001(2)
C25 0.035(2) 0.049(2) 0.039(2) -0.010(2) -0.003(2) 0.0068(19)
C26 0.033(2) 0.033(2) 0.033(2) -0.0068(18) 0.0010(18) -0.0002(16)
C27 0.039(2) 0.039(2) 0.031(2) -0.0046(18) -0.0049(18) -0.0035(19)
C28 0.045(3) 0.059(3) 0.035(2) -0.003(2) -0.011(2) -0.008(2)
C29 0.067(3) 0.048(3) 0.049(3) -0.017(2) -0.014(2) 0.003(3)
C31 0.031(2) 0.050(3) 0.022(2) 0.0012(17) 0.0004(17) -0.0008(19)
C32 0.042(3) 0.054(3) 0.041(3) 0.004(2) -0.001(2) -0.010(2)
C33 0.058(3) 0.048(3) 0.043(2) 0.010(2) -0.006(2) -0.003(2)
C34 0.042(2) 0.052(3) 0.035(2) 0.008(2) -0.004(2) 0.000(2)
C35 0.040(2) 0.056(3) 0.029(2) -0.006(2) -0.0040(18) -0.001(2)
C36 0.044(3) 0.041(2) 0.031(2) -0.0043(18) 0.001(2) -0.0011(18)
C37 0.040(3) 0.105(4) 0.040(3) -0.006(3) 0.006(2) 0.024(3)
C38 0.080(4) 0.092(4) 0.048(3) -0.008(3) 0.020(3) 0.013(3)
C39 0.053(4) 0.169(8) 0.092(5) -0.038(5) 0.029(4) -0.025(4)
C131 0.045(3) 0.072(4) 0.082(4) -0.001(3) -0.017(3) -0.011(2)
C151 0.090(4) 0.045(3) 0.039(3) -0.007(2) -0.009(3) 0.011(3)
C231 0.035(2) 0.055(3) 0.069(3) -0.003(3) 0.008(2) -0.006(2)
C251 0.046(3) 0.077(3) 0.045(3) -0.004(2) -0.014(3) 0.012(3)
C331 0.081(5) 0.062(3) 0.093(4) 0.023(3) -0.024(3) -0.017(3)
C351 0.055(3) 0.061(3) 0.046(3) -0.004(2) -0.017(2) -0.005(2)

loop_
_atom_type_symbol
_atom_type_description
_atom_type_scat_dispersion_real
_atom_type_scat_dispersion_imag
_atom_type_scat_source
C C 0.0033 0.0016 'International Tables Vol C Tables 4.2.6.8 and 6.1.1.4'
H H 0.0000 0.0000 'International Tables Vol C Tables 4.2.6.8 and 6.1.1.4'
N N 0.0061 0.0033 'International Tables Vol C Tables 4.2.6.8 and 6.1.1.4'
O O 0.0106 0.0060 'International Tables Vol C Tables 4.2.6.8 and 6.1.1.4'
Cl Cl 0.1484 0.1585 'International Tables Vol C Tables 4.2.6.8 and 6.1.1.4'
W W -0.8490 6.8722 'International Tables Vol C Tables 4.2.6.8 and 6.1.1.4'

loop_
_geom_angle_atom_site_label_1
_geom_angle_atom_site_label_2
_geom_angle_atom_site_label_3
_geom_angle
O1 W1 N3 112.21(13)
O1 W1 N1 97.30(14)
N3 W1 N1 93.28(13)
O1 W1 N2 107.73(13)
N3 W1 N2 138.93(13)
N1 W1 N2 90.81(13)
O1 W1 Cl1 90.76(11)
N3 W1 Cl1 86.05(10)
N1 W1 Cl1 171.53(10)
N2 W1 Cl1 84.21(10)
C11 N1 C17 114.6(3)
C11 N1 W1 127.3(3)
C17 N1 W1 118.1(2)
C21 N2 C27 115.2(3)
C21 N2 W1 112.3(2)
C27 N2 W1 132.3(3)
C31 N3 C37 114.3(3)
C31 N3 W1 129.1(2)
C37 N3 W1 115.7(3)
C12 C11 C16 119.7(4)
C12 C11 N1 120.2(4)
C16 C11 N1 120.1(4)
C11 C12 C13 120.8(5)
C12 C13 C14 118.6(4)
C12 C13 C131 120.7(5)
C14 C13 C131 120.8(4)
C13 C14 C15 121.6(5)
C16 C15 C14 118.8(5)
C16 C15 C151 119.2(5)
C14 C15 C151 122.0(5)
C11 C16 C15 120.5(4)
N1 C17 C19 110.3(3)
N1 C17 C18 113.7(3)
C19 C17 C18 111.3(4)
C22 C21 N2 121.7(3)
C22 C21 C26 119.7(4)
N2 C21 C26 118.5(3)
C21 C22 C23 120.3(4)
C22 C23 C24 118.7(4)
C22 C23 C231 120.6(4)
C24 C23 C231 120.7(4)
C25 C24 C23 122.2(4)
C24 C25 C26 118.2(4)
C24 C25 C251 120.7(4)
C26 C25 C251 121.1(4)
C25 C26 C21 120.9(4)
C29 C27 N2 110.8(3)
C29 C27 C28 111.9(4)
N2 C27 C28 112.7(4)
C32 C31 N3 120.4(4)
C32 C31 C36 119.6(4)
N3 C31 C36 120.0(4)
C33 C32 C31 120.8(4)
C32 C33 C34 118.3(4)
C32 C33 C331 120.8(4)
C34 C33 C331 120.9(4)
C35 C34 C33 122.1(4)
C34 C35 C36 118.8(4)
C34 C35 C351 121.0(4)
C36 C35 C351 120.2(4)
C35 C36 C31 120.4(4)
C39 C37 N3 110.1(5)
C39 C37 C38 109.1(4)
N3 C37 C38 112.9(4)

loop_
_geom_bond_atom_site_label_1
_geom_bond_atom_site_label_2
_geom_bond_distance
W1 O1 1.698(3)
W1 N3 1.961(3)
W1 N1 1.972(3)
W1 N2 1.964(3)
W1 Cl1 2.5054(12)
N1 C11 1.441(5)
N1 C17 1.504(5)
N2 C21 1.430(5)
N2 C27 1.493(5)
N3 C31 1.432(5)
N3 C37 1.521(5)
C11 C12 1.376(6)
C11 C16 1.385(6)
C12 C13 1.388(6)
C13 C14 1.387(7)
C13 C131 1.518(6)
C14 C15 1.379(6)
C15 C16 1.387(6)
C15 C151 1.513(6)
C17 C19 1.526(6)
C17 C18 1.511(6)
C21 C22 1.390(6)
C21 C26 1.397(5)
C22 C23 1.392(5)
C23 C24 1.396(6)
C23 C231 1.495(6)
C24 C25 1.382(6)
C25 C26 1.390(5)
C25 C251 1.505(6)
C27 C29 1.523(6)
C27 C28 1.503(6)
C31 C32 1.386(6)
C31 C36 1.396(6)
C32 C33 1.403(6)
C33 C34 1.376(6)
C33 C331 1.495(7)
C34 C35 1.393(6)
C35 C36 1.387(6)
C35 C351 1.513(6)
C37 C39 1.497(9)
C37 C38 1.513(7)
